data_7124626
loop_
_publ_author_name
'Kennedy, Zachary C.'
'Cardenas, Allan Jay P.'
'Corbey, Jordan F.'
'Warner, Marvin G.'

_publ_section_title
;
 2,6-Diiminopiperidin-1-ol: an overlooked motif relevant to uranyl and
 transition metal binding on poly(amidoxime) adsorbents.
;
_journal_issue 57
_journal_name_full 'Chemical communications (Cambridge, England)'
_journal_page_first 8802
_journal_page_last 8805
_journal_paper_doi 10.1039/c6cc02488b
_journal_volume 52
_journal_year 2016
_chemical_formula_moiety 'C15 H30 Cu3 N9 O6, 3(N O3), H2 O'
_chemical_formula_sum 'C15 H32 Cu3 N12 O16'
_chemical_formula_weight 827.13
_space_group_crystal_system triclinic
_space_group_IT_number 2
_space_group_name_Hall '-P 1'
_space_group_name_H-M_alt 'P -1'
_symmetry_Int_Tables_number 2
_audit_creation_date 2016-02-09
_audit_creation_method
;
Olex2 1.2
(compiled Sep 16 2015 11:44:03 for OlexSys, GUI svn.r5103)
;
_audit_update_record
;
2016-05-09 deposited with the CCDC.
2016-06-06 downloaded from the CCDC.
;
_cell_angle_alpha 90.192(3)
_cell_angle_beta 96.380(3)
_cell_angle_gamma 113.941(3)
_cell_formula_units_Z 4
_cell_length_a 12.6421(9)
_cell_length_b 14.2612(10)
_cell_length_c 17.0125(11)
_cell_measurement_reflns_used 9872
_cell_measurement_temperature 100
_cell_measurement_theta_max 28.37
_cell_measurement_theta_min 1.56
_cell_volume 2782.0(3)
_computing_cell_refinement 'SAINT v8.34A (Bruker, 2013)'
_computing_data_reduction 'SAINT v8.34A (Bruker, 2013)'
_computing_molecular_graphics 'Olex2 (Dolomanov et al., 2009)'
_computing_publication_material 'Olex2 (Dolomanov et al., 2009)'
_computing_structure_refinement 'olex2.refine (Bourhis et al., 2015)'
_computing_structure_solution 'ShelXS (Sheldrick, 2008)'
_diffrn_ambient_temperature 100.0
_diffrn_measured_fraction_theta_full 0.9937
_diffrn_measured_fraction_theta_max 0.9937
_diffrn_radiation_type 'Mo K\a'
_diffrn_radiation_wavelength 0.71073
_diffrn_reflns_av_R_equivalents 0.0253
_diffrn_reflns_av_unetI/netI 0.0282
_diffrn_reflns_limit_h_max 16
_diffrn_reflns_limit_h_min -16
_diffrn_reflns_limit_k_max 19
_diffrn_reflns_limit_k_min -19
_diffrn_reflns_limit_l_max 17
_diffrn_reflns_limit_l_min -22
_diffrn_reflns_number 50230
_diffrn_reflns_theta_full 30.5000
_diffrn_reflns_theta_max 28.37
_diffrn_reflns_theta_min 1.56
_exptl_absorpt_coefficient_mu 2.371
_exptl_absorpt_correction_T_max 0.7457
_exptl_absorpt_correction_T_min 0.5835
_exptl_absorpt_correction_type multi-scan
_exptl_absorpt_process_details
;
SADABS-2014/5 (Bruker,2014/5) was used for absorption correction.
wR2(int) was 0.0625 before and 0.0382 after correction.
The Ratio of minimum to maximum transmission is 0.7825.
The \l/2 correction factor is 0.00150.
;
_exptl_crystal_colour 'clear dark green'
_exptl_crystal_colour_lustre clear
_exptl_crystal_colour_modifier dark
_exptl_crystal_colour_primary green
_exptl_crystal_density_diffrn 1.9747
_exptl_crystal_description block
_exptl_crystal_F_000 1688.9139
_exptl_crystal_size_max 0.34
_exptl_crystal_size_mid 0.28
_exptl_crystal_size_min 0.24
_refine_diff_density_max 1.1713
_refine_diff_density_min -0.9269
_refine_diff_density_rms 0.1084
_refine_ls_d_res_high 0.7478
_refine_ls_d_res_low 13.0157
_refine_ls_extinction_expression Fc^*^=kFc[1+0.001xFc^2^\l^3^/sin(2\q)]^-1/4^
_refine_ls_goodness_of_fit_ref 1.0620
_refine_ls_hydrogen_treatment mixed
_refine_ls_matrix_type full
_refine_ls_number_constraints 83
_refine_ls_number_parameters 903
_refine_ls_number_reflns 13844
_refine_ls_number_restraints 8
_refine_ls_restrained_S_all 1.0617
_refine_ls_R_factor_all 0.0364
_refine_ls_R_factor_gt 0.0273
_refine_ls_shift/su_max 3.5255
_refine_ls_shift/su_mean 0.0292
_refine_ls_structure_factor_coef Fsqd
_refine_ls_weighting_details 'w=1/[\s^2^(Fo^2^)+(0.0306P)^2^+2.1466P] where P=(Fo^2^+2Fc^2^)/3'
_refine_ls_weighting_scheme calc
_refine_ls_wR_factor_gt 0.0651
_refine_ls_wR_factor_ref 0.0710
_reflns_Friedel_coverage 0.0
_reflns_limit_h_max 16
_reflns_limit_h_min -16
_reflns_limit_k_max 19
_reflns_limit_k_min -19
_reflns_limit_l_max 22
_reflns_limit_l_min 0
_reflns_number_gt 11639
_reflns_number_total 13844
_reflns_threshold_expression I>=2u(I)
_cod_data_source_file c6cc02488b2.cif
_cod_data_source_block fuls_a
_cod_database_code 7124626
_olex2_refinement_description
;
1. Fixed Uiso
 At 1.2 times of:
  All C(H,H) groups, All C(H,H,H,H) groups
 At 1.5 times of:
  All O(H,H) groups
2. Restrained distances
 O888-H88b
 0.95 with sigma of 0.02
 O010-H88b
 2 with sigma of 0.02
 O888-H88a
 1 with sigma of 0.02
 O00Q-H88a
 2.06 with sigma of 0.02
 O00M-H00k
 0.992 with sigma of 0.02
 O224-H00k
 1.75 with sigma of 0.02
 C02M-H02u
 0.99 with sigma of 0.02
 C02L-H02s
 0.99 with sigma of 0.02
3. Others
 Sof(H02i)=Sof(H02j)=Sof(H02q)=Sof(H02r)=Sof(C02M)=Sof(H02u)=Sof(H02v)=1-FVAR(1)
 Sof(H02g)=Sof(H02h)=Sof(H02o)=Sof(H02p)=Sof(C02L)=Sof(H02s)=Sof(H02t)=FVAR(1)
4.a Rotating group:
 O00D(H00e,H00f), O00E(H00a,H00b), O00G(H00g,H00h), O00H(H00i,H00j), O00I(H00c,
 H00d), O999(H99a,H99b)
4.b Rotating group with stretchable bonds:
 C02M(H00k,H00l)
4.c Secondary CH2 refined with riding coordinates:
 C01X(H01a,H01b), C021(H02w,H02x), C024(H02y,H), C026(H02z,Ha), C027(H02a,
 H02b), C028(H02,Hb), C029(H02c,H02d), C02A(H02e,H02f), C02B(H0aa,Hc),
 C02C(H1aa,Hd), C02D(H2aa,He), C02E(H3aa,Hf), C02F(H02g,H02h), C02F(H02i,H02j),
 C02G(H02k,H02l), C02H(H02m,H02n), C02I(H02o,H02p), C02I(H02q,H02r), C02J(H4aa,
 Hg), C02L(H02s,H02t), C02M(H02u,H02v)
;
_olex2_submission_special_instructions 'No special instructions were received'

loop_
_space_group_symop_id
_space_group_symop_operation_xyz
1 x,y,z
2 -x,-y,-z

loop_
_atom_site_label
_atom_site_type_symbol
_atom_site_fract_x
_atom_site_fract_y
_atom_site_fract_z
_atom_site_U_iso_or_equiv
_atom_site_adp_type
_atom_site_occupancy
_atom_site_refinement_flags_posn
_atom_site_disorder_group
Cu01 Cu 0.28107(2) -0.257119(18) 0.718311(13) 0.00851(6) Uani 1.000000 . .
Cu02 Cu 0.52686(2) -0.096127(18) 0.868476(13) 0.00868(6) Uani 1.000000 . .
Cu03 Cu 0.46411(2) 0.588822(18) 0.622463(13) 0.00845(6) Uani 1.000000 . .
Cu04 Cu 0.45009(2) 0.587684(18) 0.840889(13) 0.00890(6) Uani 1.000000 . .
Cu05 Cu 0.72185(2) 0.759320(18) 0.760819(13) 0.00881(6) Uani 1.000000 . .
Cu06 Cu 0.55124(2) -0.076774(18) 0.647419(13) 0.00872(6) Uani 1.000000 . .
O007 O 0.61100(11) 0.70865(11) 0.66100(8) 0.0101(3) Uani 1.000000 . .
O008 O 0.60384(12) 0.70290(11) 0.83648(7) 0.0104(3) Uani 1.000000 . .
O009 O 0.59548(12) -0.06294(11) 0.76637(8) 0.0108(3) Uani 1.000000 . .
O00A O 0.40709(12) -0.20199(11) 0.64768(7) 0.0097(3) Uani 1.000000 . .
O00B O 0.37930(12) -0.20923(11) 0.82250(8) 0.0105(3) Uani 1.000000 . .
O00C O 0.39858(11) 0.56843(11) 0.72486(8) 0.0110(3) Uani 1.000000 . .
O00D O 0.45929(12) 0.03603(11) 0.87120(8) 0.0138(3) Uani 1.000000 . .
H00e H 0.4877(13) 0.0781(8) 0.8357(7) 0.0207(4) Uiso 1.000000 GR .
H00f H 0.4810(13) 0.0680(9) 0.9166(3) 0.0207(4) Uiso 1.000000 GR .
O00E O 0.74933(12) 0.61258(11) 0.75117(8) 0.0146(3) Uani 1.000000 . .
H00a H 0.7619(16) 0.5921(8) 0.79789(9) 0.0219(5) Uiso 1.000000 GR .
H00b H 0.8088(10) 0.6223(4) 0.7262(9) 0.0219(5) Uiso 1.000000 GR .
O00F O 0.94906(13) 0.57373(11) 0.56181(8) 0.0156(3) Uani 1.000000 . .
O00G O 0.45356(13) 0.02592(11) 0.64723(8) 0.0143(3) Uani 1.000000 . .
H00g H 0.4888(8) 0.0782(7) 0.6823(7) 0.0215(4) Uiso 1.000000 GR .
H00h H 0.3820(5) -0.0084(3) 0.6590(10) 0.0215(4) Uiso 1.000000 GR .
O00H O 0.24795(13) -0.11154(11) 0.70752(8) 0.0146(3) Uani 1.000000 . .
H00i H 0.2107(14) -0.1055(7) 0.7456(6) 0.0219(5) Uiso 1.000000 GR .
H00j H 0.2066(13) -0.1139(6) 0.6629(5) 0.0219(5) Uiso 1.000000 GR .
O00I O 0.55212(13) 0.47217(11) 0.64809(8) 0.0135(3) Uani 1.000000 . .
H00c H 0.5086(7) 0.4207(7) 0.6738(9) 0.0202(4) Uiso 1.000000 GR .
H00d H 0.6195(7) 0.5029(3) 0.6767(9) 0.0202(4) Uiso 1.000000 GR .
O00J O 0.79867(13) 0.60574(13) 0.57779(9) 0.0189(3) Uani 1.000000 . .
O00K O 0.06958(13) -0.06754(12) 0.93016(9) 0.0185(3) Uani 1.000000 . .
O00L O 0.23594(13) -0.07027(12) 0.91186(9) 0.0178(3) Uani 1.000000 . .
O00M O 0.56617(14) 0.17617(12) 0.76547(9) 0.0205(3) Uani 1.000000 D .
O00N O 0.43815(14) 0.29467(12) 0.74038(9) 0.0217(3) Uani 1.000000 . .
O999 O 0.52626(14) 0.46681(12) 0.85032(9) 0.0197(3) Uani 1.000000 . .
H99a H 0.60155(19) 0.49622(13) 0.8599(11) 0.0295(5) Uiso 1.000000 GR .
H99b H 0.5077(14) 0.4299(10) 0.8063(4) 0.0295(5) Uiso 1.000000 GR .
O00P O 0.93880(14) 0.63912(14) 0.67406(9) 0.0244(4) Uani 1.000000 . .
O00Q O 0.08882(14) -0.14829(14) 0.57577(9) 0.0263(4) Uani 1.000000 D .
N00R N 0.36015(14) -0.23833(13) 0.56943(9) 0.0087(3) Uani 1.000000 . .
O113 O 0.84856(15) 0.63025(12) 0.91365(9) 0.0221(4) Uani 1.000000 . .
O224 O 0.80021(15) 0.29742(13) 0.78901(10) 0.0253(4) Uani 1.000000 D .
N97 N 0.65839(14) 0.73566(13) 0.91385(9) 0.0096(3) Uani 1.000000 . .
O112 O 0.87501(14) 0.60580(14) 1.03863(9) 0.0256(4) Uani 1.000000 . .
N85 N 0.67096(14) 0.75119(13) 0.59636(9) 0.0092(3) Uani 1.000000 . .
N00X N 0.19232(16) -0.32509(13) 0.61989(10) 0.0107(3) Uani 1.000000 . .
N00Y N 0.51961(15) -0.10933(13) 0.53322(10) 0.0112(3) Uani 1.000000 . .
N00Z N 0.30705(15) 0.49326(14) 0.58376(10) 0.0107(3) Uani 1.000000 . .
O010 O 0.30115(15) 0.14116(13) 0.75059(11) 0.0294(4) Uani 1.000000 D .
N011 N 0.46258(15) -0.14415(14) 0.96636(10) 0.0111(3) Uani 1.000000 . .
N012 N 0.82022(15) 0.82646(13) 0.85756(10) 0.0104(3) Uani 1.000000 . .
N45 N 0.28084(14) 0.49955(13) 0.71209(9) 0.0096(3) Uani 1.000000 . .
N014 N 0.16360(16) -0.33059(14) 0.78581(10) 0.0118(3) Uani 1.000000 . .
N015 N 0.49222(15) 0.62223(14) 0.95297(10) 0.0124(3) Uani 1.000000 . .
N55 N 0.31109(14) -0.25437(13) 0.88328(9) 0.0093(3) Uani 1.000000 . .
N44 N 0.71208(14) 0.00703(13) 0.78288(9) 0.0099(3) Uani 1.000000 . .
N018 N 0.28869(15) 0.50016(13) 0.84496(10) 0.0110(3) Uani 1.000000 . .
N019 N 0.52241(15) 0.62624(14) 0.52138(10) 0.0107(3) Uani 1.000000 . .
O01A O 0.24716(14) -0.08601(13) 0.51968(10) 0.0264(4) Uani 1.000000 . .
N37 N 0.71025(15) 0.02121(13) 0.65093(10) 0.0112(3) Uani 1.000000 . .
N76 N 0.82397(16) 0.84117(14) 0.68685(10) 0.0138(4) Uani 1.000000 . .
N111 N 0.81182(16) 0.58253(14) 0.97247(10) 0.0151(4) Uani 1.000000 . .
O111 O 0.71231(15) 0.51377(15) 0.96882(10) 0.0335(4) Uani 1.000000 . .
N88 N 0.68405(15) -0.00474(14) 0.91172(10) 0.0113(3) Uani 1.000000 . .
N333 N 0.13927(16) -0.12359(14) 0.51446(10) 0.0152(4) Uani 1.000000 . .
O01H O 0.25698(16) 0.27162(15) 0.73550(11) 0.0334(4) Uani 1.000000 . .
O01I O 0.07986(16) -0.14010(15) 0.44845(10) 0.0331(4) Uani 1.000000 . .
N487 N 0.89508(15) 0.60628(13) 0.60475(10) 0.0134(4) Uani 1.000000 . .
O01K O 0.09713(16) -0.10564(18) 0.81435(10) 0.0407(5) Uani 1.000000 . .
N765 N 0.13377(15) -0.08158(13) 0.88512(10) 0.0144(4) Uani 1.000000 . .
O223 O 0.71205(16) 0.39833(15) 0.80100(13) 0.0376(5) Uani 1.000000 . .
O888 O 0.06399(17) 0.01335(15) 0.67484(12) 0.0364(5) Uani 1.000000 D .
N567 N 0.33004(18) 0.23566(15) 0.74208(11) 0.0209(4) Uani 1.000000 . .
O222 O 0.90013(17) 0.46253(16) 0.81214(14) 0.0473(6) Uani 1.000000 . .
N222 N 0.80533(18) 0.38823(16) 0.80115(11) 0.0214(4) Uani 1.000000 . .
C01R C 0.23675(17) 0.46104(15) 0.63651(11) 0.0100(4) Uani 1.000000 . .
C01S C 0.19621(17) -0.31731(15) 0.86060(11) 0.0098(4) Uani 1.000000 . .
C01T C 0.24366(17) -0.30144(15) 0.55782(11) 0.0093(4) Uani 1.000000 . .
C01U C 0.35985(18) -0.21593(15) 0.95877(11) 0.0103(4) Uani 1.000000 . .
C01V C 0.22591(17) 0.46628(15) 0.77848(11) 0.0097(4) Uani 1.000000 . .
C01W C 0.77444(17) 0.80036(15) 0.92163(11) 0.0098(4) Uani 1.000000 . .
C01X C 0.09989(17) 0.39442(16) 0.76660(11) 0.0124(4) Uani 1.000000 . .
H01a H 0.09260(17) 0.32323(16) 0.77347(11) 0.0149(5) Uiso 1.000000 R .
H01b H 0.05927(17) 0.41124(16) 0.80736(11) 0.0149(5) Uiso 1.000000 R .
C01Y C 0.76987(17) 0.04839(15) 0.71919(11) 0.0096(4) Uani 1.000000 . .
C01Z C 0.75507(17) 0.03589(15) 0.86081(11) 0.0099(4) Uani 1.000000 . .
C020 C 0.42399(17) -0.18674(15) 0.51068(11) 0.0098(4) Uani 1.000000 . .
C021 C 0.89580(17) 0.12144(16) 0.73528(12) 0.0127(4) Uani 1.000000 . .
H02w H 0.93843(17) 0.11114(16) 0.69296(12) 0.0153(5) Uiso 1.000000 R .
H02x H 0.90195(17) 0.19286(16) 0.73409(12) 0.0153(5) Uiso 1.000000 R .
C022 C 0.78293(17) 0.82294(15) 0.61339(12) 0.0114(4) Uani 1.000000 . .
C023 C 0.62038(17) 0.70391(15) 0.52363(11) 0.0102(4) Uani 1.000000 . .
C024 C 0.27792(18) -0.33310(16) 0.42024(11) 0.0128(4) Uani 1.000000 . .
H02y H 0.30952(18) -0.38431(16) 0.43611(11) 0.0153(5) Uiso 1.000000 R .
H H 0.24050(18) -0.35059(16) 0.36476(11) 0.0153(5) Uiso 1.000000 R .
C025 C 0.59469(17) 0.68996(15) 0.97403(11) 0.0102(4) Uani 1.000000 . .
C026 C 0.18827(17) -0.33561(16) 0.47422(11) 0.0118(4) Uani 1.000000 . .
H02z H 0.12708(17) -0.40637(16) 0.47313(11) 0.0142(5) Uiso 1.000000 R .
Ha H 0.15057(17) -0.29011(16) 0.45425(11) 0.0142(5) Uiso 1.000000 R .
C027 C 0.75042(18) 0.82964(16) 1.06259(11) 0.0132(4) Uani 1.000000 . .
H02a H 0.79174(18) 0.84580(16) 1.11714(11) 0.0158(5) Uiso 1.000000 R .
H02b H 0.71877(18) 0.88167(16) 1.04993(11) 0.0158(5) Uiso 1.000000 R .
C028 C 0.37582(18) -0.22646(16) 0.42662(11) 0.0120(4) Uani 1.000000 . .
H02 H 0.34657(18) -0.17850(16) 0.39999(11) 0.0144(5) Uiso 1.000000 R .
Hb H 0.43959(18) -0.22785(16) 0.39837(11) 0.0144(5) Uiso 1.000000 R .
C029 C 0.04170(17) 0.40077(16) 0.68488(12) 0.0129(4) Uani 1.000000 . .
H02c H -0.03904(17) 0.34717(16) 0.67670(12) 0.0155(5) Uiso 1.000000 R .
H02d H 0.03837(17) 0.46872(16) 0.68020(12) 0.0155(5) Uiso 1.000000 R .
C02A C 0.83528(17) 0.83312(16) 1.00441(11) 0.0121(4) Uani 1.000000 . .
H02e H 0.87402(17) 0.78729(16) 1.02141(11) 0.0145(5) Uiso 1.000000 R .
H02f H 0.89624(17) 0.90391(16) 1.00501(11) 0.0145(5) Uiso 1.000000 R .
C02B C 0.95238(17) 0.10624(17) 0.81527(12) 0.0136(4) Uani 1.000000 . .
H0aa H 0.95669(17) 0.03846(17) 0.81462(12) 0.0163(5) Uiso 1.000000 R .
Hc H 1.03261(17) 0.16017(17) 0.82664(12) 0.0163(5) Uiso 1.000000 R .
C02C C 0.87901(17) 0.11230(16) 0.87883(12) 0.0140(4) Uani 1.000000 . .
H1aa H 0.88123(17) 0.18239(16) 0.88238(12) 0.0168(5) Uiso 1.000000 R .
Hd H 0.91258(17) 0.09902(16) 0.93078(12) 0.0168(5) Uiso 1.000000 R .
C02D C 0.15847(18) -0.29874(17) 0.99997(12) 0.0156(4) Uani 1.000000 . .
H2aa H 0.14056(18) -0.23784(17) 0.99137(12) 0.0188(5) Uiso 1.000000 R .
He H 0.11461(18) -0.33727(17) 1.04260(12) 0.0188(5) Uiso 1.000000 R .
C02E C 0.12137(18) -0.36673(16) 0.92410(12) 0.0138(4) Uani 1.000000 . .
H3aa H 0.03913(18) -0.38131(16) 0.90481(12) 0.0165(5) Uiso 1.000000 R .
Hf H 0.12628(18) -0.43296(16) 0.93553(12) 0.0165(5) Uiso 1.000000 R .
C02F C 0.68336(19) 0.74741(17) 0.45360(12) 0.0152(4) Uani 1.000000 . .
H02g H 0.72599(19) 0.70593(17) 0.43992(12) 0.0183(5) Uiso 0.596(6) R 1
H02h H 0.62550(19) 0.74207(17) 0.40762(12) 0.0183(5) Uiso 0.596(6) R 1
H02i H 0.66627(19) 0.69071(17) 0.41384(12) 0.0183(5) Uiso 0.404(6) R 2
H02j H 0.65261(19) 0.79564(17) 0.42916(12) 0.0183(5) Uiso 0.404(6) R 2
C02G C 0.65164(18) 0.72371(16) 1.05743(11) 0.0138(4) Uani 1.000000 . .
H02k H 0.59256(18) 0.72418(16) 1.09088(11) 0.0166(5) Uiso 1.000000 R .
H02l H 0.68226(18) 0.67374(16) 1.07843(11) 0.0166(5) Uiso 1.000000 R .
C02H C 0.11196(17) 0.38517(16) 0.62237(12) 0.0143(4) Uani 1.000000 . .
H02m H 0.07722(17) 0.39327(16) 0.56913(12) 0.0171(5) Uiso 1.000000 R .
H02n H 0.10835(17) 0.31455(16) 0.62388(12) 0.0171(5) Uiso 1.000000 R .
C02I C 0.84575(19) 0.87306(17) 0.54478(12) 0.0183(5) Uani 1.000000 . .
H02o H 0.88752(19) 0.94782(17) 0.55778(12) 0.0220(6) Uiso 0.596(6) R 1
H02p H 0.90482(19) 0.84586(17) 0.53733(12) 0.0220(6) Uiso 0.596(6) R 1
H02q H 0.82737(19) 0.93269(17) 0.53120(12) 0.0220(6) Uiso 0.404(6) R 2
H02r H 0.93082(19) 0.89926(17) 0.56111(12) 0.0220(6) Uiso 0.404(6) R 2
C02J C 0.28920(18) -0.26428(17) 1.02470(12) 0.0148(4) Uani 1.000000 . .
H4aa H 0.30464(18) -0.32442(17) 1.04146(12) 0.0178(5) Uiso 1.000000 R .
Hg H 0.31404(18) -0.21420(17) 1.07067(12) 0.0178(5) Uiso 1.000000 R .
C02L C 0.7671(3) 0.8565(3) 0.4685(2) 0.0157(10) Uani 0.596(6) D 1
H02s H 0.8151(3) 0.8776(3) 0.4242(2) 0.0188(12) Uiso 0.596(6) DR 1
H02t H 0.7234(3) 0.9002(3) 0.4702(2) 0.0188(12) Uiso 0.596(6) R 1
C02M C 0.8153(4) 0.8036(4) 0.4736(3) 0.0153(14) Uani 0.404(6) D 2
H02u H 0.8497(4) 0.7528(4) 0.4827(3) 0.0183(17) Uiso 0.404(6) DR 2
H02v H 0.8485(4) 0.8439(4) 0.4283(3) 0.0183(17) Uiso 0.404(6) R 2
H00k H 0.6484(4) 0.2275(4) 0.7732(3) 0.000(5) Uiso 1.000000 DGR .
H00l H 0.5280(4) 0.2098(4) 0.7589(3) 0.004(5) Uiso 1.000000 GR .
H37 H 0.747(2) 0.0467(19) 0.6146(15) 0.019(7) Uiso 1.000000 . .
H88 H 0.709(2) 0.013(2) 0.9569(15) 0.019(7) Uiso 1.000000 . .
H012 H 0.890(2) 0.859(2) 0.8635(15) 0.025(7) Uiso 1.000000 . .
H00Y H 0.557(2) -0.077(2) 0.4985(16) 0.024(7) Uiso 1.000000 . .
H015 H 0.458(2) 0.593(2) 0.9873(16) 0.026(7) Uiso 1.000000 . .
H00Z H 0.280(2) 0.470(2) 0.5425(16) 0.022(7) Uiso 1.000000 . .
H00X H 0.125(2) -0.3578(19) 0.6111(14) 0.012(6) Uiso 1.000000 . .
H76 H 0.887(2) 0.883(2) 0.6941(15) 0.022(7) Uiso 1.000000 . .
H019 H 0.495(2) 0.601(2) 0.4784(16) 0.022(7) Uiso 1.000000 . .
H014 H 0.096(2) -0.366(2) 0.7736(16) 0.027(8) Uiso 1.000000 . .
H011 H 0.485(2) -0.127(2) 1.0060(16) 0.022(8) Uiso 1.000000 . .
H018 H 0.252(2) 0.478(2) 0.8833(16) 0.028(7) Uiso 1.000000 . .
H88a H 0.123(19) -0.011(4) 0.643(8) 1.0(2) Uiso 1.000000 D .
H88b H 0.1367(15) 0.066(2) 0.7105(16) 0.047(9) Uiso 1.000000 D .

loop_
_atom_site_aniso_label
_atom_site_aniso_U_11
_atom_site_aniso_U_22
_atom_site_aniso_U_33
_atom_site_aniso_U_12
_atom_site_aniso_U_13
_atom_site_aniso_U_23
Cu01 0.00726(12) 0.00924(12) 0.00705(11) 0.00138(9) 0.00082(8) -0.00027(8)
Cu02 0.00662(12) 0.01041(12) 0.00694(11) 0.00134(9) 0.00093(8) 0.00027(9)
Cu03 0.00710(12) 0.00946(12) 0.00738(11) 0.00184(9) 0.00141(8) 0.00029(8)
Cu04 0.00624(12) 0.00954(12) 0.00812(11) 0.00026(9) 0.00137(8) -0.00073(9)
Cu05 0.00681(12) 0.00880(12) 0.00853(11) 0.00073(9) 0.00149(8) -0.00051(9)
Cu06 0.00710(12) 0.00933(12) 0.00761(11) 0.00109(9) 0.00135(8) -0.00042(8)
O007 0.0077(7) 0.0120(7) 0.0080(6) 0.0007(6) 0.0037(5) 0.0023(5)
O008 0.0067(7) 0.0134(7) 0.0059(6) -0.0006(6) -0.0008(5) -0.0017(5)
O009 0.0055(7) 0.0119(7) 0.0097(6) -0.0018(6) 0.0005(5) -0.0010(5)
O00A 0.0085(7) 0.0122(7) 0.0051(6) 0.0014(6) -0.0012(5) -0.0020(5)
O00B 0.0087(7) 0.0125(7) 0.0064(6) -0.0003(6) 0.0037(5) 0.0014(5)
O00C 0.0052(7) 0.0113(7) 0.0107(6) -0.0026(6) 0.0018(5) -0.0011(5)
O00D 0.0161(8) 0.0151(8) 0.0092(7) 0.0056(6) 0.0008(6) 0.0008(5)
O00E 0.0154(8) 0.0164(8) 0.0146(7) 0.0083(6) 0.0047(6) 0.0035(6)
O00F 0.0139(7) 0.0167(8) 0.0163(7) 0.0060(6) 0.0030(6) -0.0047(6)
O00G 0.0114(7) 0.0100(7) 0.0197(7) 0.0021(6) 0.0038(6) -0.0026(6)
O00H 0.0162(8) 0.0173(8) 0.0129(7) 0.0093(6) 0.0028(6) -0.0001(6)
O00I 0.0114(7) 0.0135(7) 0.0140(7) 0.0036(6) 0.0009(6) 0.0021(6)
O00J 0.0134(8) 0.0280(9) 0.0176(8) 0.0124(7) -0.0044(6) -0.0058(6)
O00K 0.0113(7) 0.0244(9) 0.0178(7) 0.0044(7) 0.0058(6) -0.0048(6)
O00L 0.0109(7) 0.0183(8) 0.0248(8) 0.0064(6) 0.0035(6) 0.0026(6)
O00M 0.0260(9) 0.0174(8) 0.0191(8) 0.0094(7) 0.0041(7) 0.0022(6)
O00N 0.0197(9) 0.0192(9) 0.0203(8) 0.0023(7) 0.0004(6) 0.0011(6)
O999 0.0154(8) 0.0178(8) 0.0251(8) 0.0060(7) 0.0027(6) -0.0030(6)
O00P 0.0159(8) 0.0457(11) 0.0112(7) 0.0132(8) -0.0027(6) -0.0079(7)
O00Q 0.0185(9) 0.0439(11) 0.0177(8) 0.0128(8) 0.0067(6) 0.0126(7)
N00R 0.0099(8) 0.0103(8) 0.0048(7) 0.0034(7) -0.0005(6) -0.0005(6)
O113 0.0311(9) 0.0229(9) 0.0140(7) 0.0115(8) 0.0075(7) 0.0080(6)
O224 0.0302(10) 0.0250(9) 0.0275(9) 0.0173(8) 0.0065(7) 0.0014(7)
N97 0.0086(8) 0.0119(8) 0.0055(7) 0.0019(7) -0.0012(6) -0.0016(6)
O112 0.0235(9) 0.0348(10) 0.0149(8) 0.0090(8) -0.0009(6) 0.0072(7)
N85 0.0098(8) 0.0091(8) 0.0081(7) 0.0022(7) 0.0044(6) 0.0027(6)
N00X 0.0073(9) 0.0104(9) 0.0120(8) 0.0011(7) 0.0007(6) -0.0004(6)
N00Y 0.0131(9) 0.0109(9) 0.0091(8) 0.0038(7) 0.0036(7) 0.0009(6)
N00Z 0.0095(8) 0.0124(9) 0.0081(8) 0.0031(7) -0.0012(6) -0.0017(7)
O010 0.0290(10) 0.0215(9) 0.0373(10) 0.0095(8) 0.0059(8) 0.0037(8)
N011 0.0119(9) 0.0138(9) 0.0061(8) 0.0042(7) -0.0005(7) -0.0007(7)
N012 0.0062(8) 0.0105(8) 0.0122(8) 0.0013(7) 0.0004(6) 0.0001(6)
N45 0.0052(8) 0.0099(8) 0.0106(8) -0.0001(7) 0.0005(6) 0.0006(6)
N014 0.0071(9) 0.0124(9) 0.0126(8) 0.0006(7) 0.0012(7) -0.0000(7)
N015 0.0116(9) 0.0125(9) 0.0097(8) 0.0011(7) 0.0032(7) 0.0012(7)
N55 0.0091(8) 0.0102(8) 0.0069(7) 0.0015(7) 0.0040(6) 0.0016(6)
N44 0.0045(8) 0.0112(8) 0.0109(8) 0.0003(7) 0.0000(6) 0.0005(6)
N018 0.0095(8) 0.0125(9) 0.0091(8) 0.0022(7) 0.0027(6) 0.0014(6)
N019 0.0111(9) 0.0131(9) 0.0076(8) 0.0050(7) -0.0001(6) -0.0010(7)
O01A 0.0181(9) 0.0265(10) 0.0309(9) 0.0043(7) 0.0080(7) 0.0034(7)
N37 0.0099(8) 0.0111(9) 0.0105(8) 0.0016(7) 0.0040(7) 0.0013(6)
N76 0.0106(9) 0.0116(9) 0.0148(9) -0.0006(8) 0.0039(7) -0.0021(7)
N111 0.0188(10) 0.0211(10) 0.0131(8) 0.0146(8) 0.0078(7) 0.0066(7)
O111 0.0188(9) 0.0432(12) 0.0266(9) 0.0001(8) 0.0050(7) 0.0075(8)
N88 0.0096(8) 0.0147(9) 0.0071(8) 0.0029(7) -0.0013(6) -0.0012(6)
N333 0.0206(10) 0.0154(9) 0.0151(9) 0.0121(8) 0.0049(7) 0.0042(7)
O01H 0.0303(10) 0.0393(11) 0.0392(11) 0.0232(9) 0.0040(8) 0.0024(9)
O01I 0.0374(11) 0.0459(12) 0.0143(8) 0.0165(9) -0.0025(7) 0.0029(8)
N487 0.0110(9) 0.0144(9) 0.0120(8) 0.0026(7) 0.0005(7) -0.0004(7)
O01K 0.0236(10) 0.0787(16) 0.0172(9) 0.0193(10) -0.0009(7) -0.0180(9)
N765 0.0135(9) 0.0125(9) 0.0156(9) 0.0030(7) 0.0045(7) -0.0012(7)
O223 0.0247(10) 0.0307(11) 0.0670(14) 0.0194(9) 0.0114(9) 0.0087(10)
O888 0.0301(11) 0.0333(11) 0.0458(12) 0.0122(9) 0.0074(9) 0.0068(9)
N567 0.0271(11) 0.0202(10) 0.0142(9) 0.0089(9) 0.0004(8) -0.0007(7)
O222 0.0192(10) 0.0312(12) 0.0851(17) 0.0053(9) 0.0003(10) -0.0256(11)
N222 0.0260(11) 0.0245(11) 0.0170(9) 0.0132(9) 0.0040(8) 0.0007(8)
C01R 0.0095(9) 0.0083(9) 0.0121(9) 0.0043(8) -0.0015(7) -0.0000(7)
C01S 0.0095(9) 0.0077(9) 0.0124(9) 0.0036(8) 0.0025(7) 0.0002(7)
C01T 0.0095(9) 0.0074(9) 0.0123(9) 0.0053(8) -0.0011(7) 0.0001(7)
C01U 0.0139(10) 0.0099(10) 0.0094(9) 0.0071(8) 0.0017(7) 0.0006(7)
C01V 0.0091(9) 0.0086(9) 0.0134(9) 0.0050(8) 0.0033(7) 0.0026(7)
C01W 0.0079(9) 0.0074(9) 0.0135(9) 0.0031(8) -0.0001(7) -0.0005(7)
C01X 0.0072(9) 0.0143(10) 0.0125(9) 0.0011(8) 0.0010(7) 0.0032(8)
C01Y 0.0086(9) 0.0079(9) 0.0137(9) 0.0043(8) 0.0032(7) 0.0017(7)
C01Z 0.0090(9) 0.0105(10) 0.0110(9) 0.0053(8) -0.0006(7) -0.0007(7)
C020 0.0115(10) 0.0112(10) 0.0100(9) 0.0075(8) 0.0024(7) 0.0020(7)
C021 0.0080(9) 0.0116(10) 0.0151(10) 0.0005(8) 0.0015(7) 0.0021(8)
C022 0.0111(10) 0.0085(10) 0.0157(10) 0.0039(8) 0.0063(8) 0.0005(7)
C023 0.0121(10) 0.0121(10) 0.0101(9) 0.0085(8) 0.0028(7) 0.0025(7)
C024 0.0144(10) 0.0143(10) 0.0091(9) 0.0057(8) -0.0002(7) -0.0024(7)
C025 0.0111(10) 0.0089(9) 0.0112(9) 0.0045(8) 0.0026(7) 0.0009(7)
C026 0.0118(10) 0.0132(10) 0.0094(9) 0.0047(8) -0.0012(7) -0.0015(7)
C027 0.0129(10) 0.0147(10) 0.0102(9) 0.0040(8) 0.0009(7) -0.0011(8)
C028 0.0137(10) 0.0145(10) 0.0080(9) 0.0060(8) 0.0011(7) 0.0004(7)
C029 0.0064(9) 0.0149(10) 0.0147(10) 0.0017(8) 0.0001(7) 0.0033(8)
C02A 0.0092(10) 0.0142(10) 0.0106(9) 0.0032(8) -0.0010(7) -0.0027(7)
C02B 0.0070(9) 0.0160(11) 0.0155(10) 0.0026(8) 0.0006(7) 0.0024(8)
C02C 0.0092(10) 0.0158(11) 0.0122(9) 0.0010(8) -0.0012(7) -0.0011(8)
C02D 0.0142(10) 0.0173(11) 0.0130(10) 0.0030(9) 0.0055(8) 0.0010(8)
C02E 0.0105(10) 0.0139(10) 0.0139(10) 0.0012(8) 0.0045(8) 0.0010(8)
C02F 0.0176(11) 0.0187(11) 0.0106(9) 0.0074(9) 0.0060(8) 0.0036(8)
C02G 0.0127(10) 0.0159(11) 0.0095(9) 0.0027(9) 0.0002(7) 0.0006(8)
C02H 0.0097(10) 0.0152(11) 0.0131(10) 0.0008(8) -0.0008(8) -0.0006(8)
C02I 0.0178(11) 0.0181(11) 0.0159(10) 0.0021(9) 0.0097(8) 0.0026(8)
C02J 0.0156(11) 0.0155(11) 0.0097(9) 0.0018(9) 0.0045(8) 0.0008(8)
C02L 0.019(2) 0.0150(19) 0.0141(17) 0.0060(15) 0.0090(14) 0.0063(13)
C02M 0.016(3) 0.018(3) 0.014(2) 0.007(2) 0.010(2) 0.005(2)

loop_
_atom_type_symbol
_atom_type_scat_dispersion_real
_atom_type_scat_dispersion_imag
_atom_type_scat_Cromer_Mann_a1
_atom_type_scat_Cromer_Mann_a2
_atom_type_scat_Cromer_Mann_a3
_atom_type_scat_Cromer_Mann_a4
_atom_type_scat_Cromer_Mann_b1
_atom_type_scat_Cromer_Mann_b2
_atom_type_scat_Cromer_Mann_b3
_atom_type_scat_Cromer_Mann_b4
_atom_type_scat_Cromer_Mann_c
_atom_type_scat_source
_atom_type_scat_dispersion_source
H 0.00000 0.00000 0.49300 0.32291 0.14019 0.04081 10.51090 26.12570 3.14236 57.79970 0.0030380000826 'International Tables Volume C Table 6.1.1.4 (pp. 500-502)' 'Henke, Gullikson and Davis, At. Data and Nucl. Data Tables, 1993, 54, 2'
C 0.00347 0.00161 2.31000 1.02000 1.58860 0.86500 20.84390 10.20750 0.56870 51.65120 0.215599998832 'International Tables Volume C Table 6.1.1.4 (pp. 500-502)' 'Henke, Gullikson and Davis, At. Data and Nucl. Data Tables, 1993, 54, 2'
Cu 0.34125 1.28947 13.33800 7.16760 5.61580 1.67350 3.58280 0.24700 11.39660 64.81260 1.19099998474 'International Tables Volume C Table 6.1.1.4 (pp. 500-502)' 'Henke, Gullikson and Davis, At. Data and Nucl. Data Tables, 1993, 54, 2'
O 0.01158 0.00611 3.04850 2.28680 1.54630 0.86700 13.27710 5.70110 0.32390 32.90890 0.250800013542 'International Tables Volume C Table 6.1.1.4 (pp. 500-502)' 'Henke, Gullikson and Davis, At. Data and Nucl. Data Tables, 1993, 54, 2'
N 0.00653 0.00323 12.21260 3.13220 2.01250 1.16630 0.00570 9.89330 28.99750 0.58260 -11.5290002823 'International Tables Volume C Table 6.1.1.4 (pp. 500-502)' 'Henke, Gullikson and Davis, At. Data and Nucl. Data Tables, 1993, 54, 2'

loop_
_geom_angle_atom_site_label_1
_geom_angle_atom_site_label_2
_geom_angle_atom_site_label_3
_geom_angle
O00B Cu01 O00A 98.68(5)
O00H Cu01 O00A 90.47(5)
O00H Cu01 O00B 93.30(6)
N00X Cu01 O00A 81.12(6)
N00X Cu01 O00B 169.56(7)
N00X Cu01 O00H 97.14(6)
N014 Cu01 O00A 170.68(7)
N014 Cu01 O00B 81.75(6)
N014 Cu01 O00H 98.81(6)
N014 Cu01 N00X 96.76(7)
O00B Cu02 O009 95.65(5)
O00D Cu02 O009 97.13(5)
O00D Cu02 O00B 98.28(5)
N011 Cu02 O009 172.91(7)
N011 Cu02 O00B 81.76(7)
N011 Cu02 O00D 89.79(6)
N88 Cu02 O009 81.97(6)
N88 Cu02 O00B 168.93(7)
N88 Cu02 O00D 92.76(6)
N88 Cu02 N011 99.30(7)
O00C Cu03 O007 95.95(5)
O00I Cu03 O007 92.18(5)
O00I Cu03 O00C 93.32(5)
N00Z Cu03 O007 167.94(7)
N00Z Cu03 O00C 82.02(6)
N00Z Cu03 O00I 99.79(6)
N019 Cu03 O007 81.78(6)
N019 Cu03 O00C 171.51(7)
N019 Cu03 O00I 94.94(6)
N019 Cu03 N00Z 98.49(7)
O00C Cu04 O008 97.09(5)
O999 Cu04 O008 93.58(6)
O999 Cu04 O00C 97.66(6)
N015 Cu04 O008 81.87(6)
N015 Cu04 O00C 171.64(7)
N015 Cu04 O999 90.69(7)
N018 Cu04 O008 167.08(7)
N018 Cu04 O00C 82.08(6)
N018 Cu04 O999 99.31(7)
N018 Cu04 N015 97.07(7)
O008 Cu05 O007 97.06(5)
O00E Cu05 O007 86.92(5)
O00E Cu05 O008 93.39(5)
N012 Cu05 O007 170.50(7)
N012 Cu05 O008 81.46(6)
N012 Cu05 O00E 102.52(6)
N76 Cu05 O007 81.44(7)
N76 Cu05 O008 166.01(7)
N76 Cu05 O00E 100.39(7)
N76 Cu05 N012 97.71(7)
O00A Cu06 O009 95.61(5)
O00G Cu06 O009 94.67(5)
O00G Cu06 O00A 92.27(5)
N00Y Cu06 O009 169.60(7)
N00Y Cu06 O00A 82.36(6)
N00Y Cu06 O00G 95.60(6)
N37 Cu06 O009 81.46(6)
N37 Cu06 O00A 165.38(7)
N37 Cu06 O00G 102.22(6)
N37 Cu06 N00Y 97.92(7)
Cu05 O007 Cu03 138.31(7)
N85 O007 Cu03 109.22(10)
N85 O007 Cu05 108.83(10)
Cu05 O008 Cu04 139.01(7)
N97 O008 Cu04 108.84(10)
N97 O008 Cu05 109.18(10)
Cu06 O009 Cu02 142.23(7)
N44 O009 Cu02 108.56(10)
N44 O009 Cu06 108.28(10)
Cu06 O00A Cu01 135.84(7)
N00R O00A Cu01 109.32(10)
N00R O00A Cu06 109.28(10)
Cu02 O00B Cu01 139.29(7)
N55 O00B Cu01 109.05(10)
N55 O00B Cu02 109.51(10)
Cu04 O00C Cu03 140.46(7)
N45 O00C Cu03 109.05(10)
N45 O00C Cu04 108.67(10)
H00e O00D Cu02 109.5
H00f O00D Cu02 109.5
H00f O00D H00e 109.3
H00a O00E Cu05 110.6
H00b O00E Cu05 110.4
H00b O00E H00a 108.5
H00g O00G Cu06 111.4
H00h O00G Cu06 111.0
H00h O00G H00g 107.6
H00i O00H Cu01 110.3
H00j O00H Cu01 110.2
H00j O00H H00i 108.6
H00c O00I Cu03 110.9
H00d O00I Cu03 110.2
H00d O00I H00c 108.2
H00l O00M H00k 104.8(5)
H99a O999 Cu04 110.3
H99b O999 Cu04 110.1
H99b O999 H99a 108.6
C01T N00R O00A 116.01(14)
C020 N00R O00A 116.90(15)
C020 N00R C01T 124.48(16)
C01W N97 O008 116.36(15)
C025 N97 O008 116.71(15)
C025 N97 C01W 126.38(16)
C022 N85 O007 116.78(15)
C023 N85 O007 116.61(15)
C023 N85 C022 125.42(16)
C01T N00X Cu01 116.92(15)
H00X N00X Cu01 128.1(17)
H00X N00X C01T 113.8(17)
C020 N00Y Cu06 114.77(13)
H00Y N00Y Cu06 128.1(19)
H00Y N00Y C020 116.9(19)
C01R N00Z Cu03 115.58(14)
H00Z N00Z Cu03 131(2)
H00Z N00Z C01R 113(2)
C01U N011 Cu02 115.76(14)
H011 N011 Cu02 131(2)
H011 N011 C01U 113(2)
C01W N012 Cu05 116.05(14)
H012 N012 Cu05 127.5(19)
H012 N012 C01W 114.8(19)
C01R N45 O00C 116.90(15)
C01V N45 O00C 116.60(15)
C01V N45 C01R 125.80(17)
C01S N014 Cu01 116.34(14)
H014 N014 Cu01 128.7(19)
H014 N014 C01S 114.8(19)
C025 N015 Cu04 116.08(14)
H015 N015 Cu04 127(2)
H015 N015 C025 116(2)
C01S N55 O00B 116.82(15)
C01U N55 O00B 116.16(15)
C01U N55 C01S 125.76(16)
C01Y N44 O009 116.91(15)
C01Z N44 O009 117.28(15)
C01Z N44 C01Y 125.48(17)
C01V N018 Cu04 116.33(14)
H018 N018 Cu04 130.7(19)
H018 N018 C01V 112.9(19)
C023 N019 Cu03 115.78(14)
H019 N019 Cu03 129.9(19)
H019 N019 C023 114.4(19)
C01Y N37 Cu06 116.96(14)
H37 N37 Cu06 129.1(18)
H37 N37 C01Y 113.9(18)
C022 N76 Cu05 116.06(15)
H76 N76 Cu05 130.5(19)
H76 N76 C022 113.4(19)
O112 N111 O113 120.05(19)
O111 N111 O113 121.39(18)
O111 N111 O112 118.52(17)
C01Z N88 Cu02 115.75(14)
H88 N88 Cu02 127.9(18)
H88 N88 C01Z 116.3(19)
O01A N333 O00Q 120.24(18)
O01I N333 O00Q 119.46(19)
O01I N333 O01A 120.27(18)
O00J N487 O00F 119.97(16)
O00P N487 O00F 119.35(17)
O00P N487 O00J 120.68(17)
O00L N765 O00K 119.99(17)
O01K N765 O00K 119.49(18)
O01K N765 O00L 120.52(17)
H88b O888 H88a 89(10)
O010 N567 O00N 119.19(19)
O01H N567 O00N 119.9(2)
O01H N567 O010 120.9(2)
O223 N222 O224 118.1(2)
O222 N222 O224 120.4(2)
O222 N222 O223 121.5(2)
N45 C01R N00Z 116.45(18)
C02H C01R N00Z 126.08(18)
C02H C01R N45 117.48(17)
N55 C01S N014 116.02(17)
C02E C01S N014 125.92(18)
C02E C01S N55 118.03(17)
N00X C01T N00R 116.28(18)
C026 C01T N00R 117.59(16)
C026 C01T N00X 126.13(18)
N55 C01U N011 116.60(17)
C02J C01U N011 126.37(18)
C02J C01U N55 117.01(17)
N018 C01V N45 116.14(18)
C01X C01V N45 117.73(17)
C01X C01V N018 126.13(18)
N012 C01W N97 116.56(18)
C02A C01W N97 116.98(16)
C02A C01W N012 126.45(18)
H01a C01X C01V 109.24(11)
H01b C01X C01V 109.24(11)
H01b C01X H01a 107.9
C029 C01X C01V 111.87(16)
C029 C01X H01a 109.24(12)
C029 C01X H01b 109.24(11)
N37 C01Y N44 116.35(18)
C021 C01Y N44 117.90(17)
C021 C01Y N37 125.76(17)
N88 C01Z N44 116.38(18)
C02C C01Z N44 117.59(16)
C02C C01Z N88 126.03(18)
N00Y C020 N00R 116.46(17)
C028 C020 N00R 117.37(17)
C028 C020 N00Y 126.17(17)
H02w C021 C01Y 109.21(11)
H02x C021 C01Y 109.21(11)
H02x C021 H02w 107.9
C02B C021 C01Y 111.99(16)
C02B C021 H02w 109.21(11)
C02B C021 H02x 109.21(12)
N76 C022 N85 116.45(17)
C02I C022 N85 117.22(18)
C02I C022 N76 126.33(19)
N019 C023 N85 116.60(17)
C02F C023 N85 117.63(18)
C02F C023 N019 125.77(18)
H C024 H02y 108.3
C026 C024 H02y 109.86(11)
C026 C024 H 109.86(10)
C028 C024 H02y 109.86(11)
C028 C024 H 109.86(10)
C028 C024 C026 109.12(16)
N015 C025 N97 116.01(17)
C02G C025 N97 117.59(17)
C02G C025 N015 126.40(18)
C024 C026 C01T 111.43(16)
H02z C026 C01T 109.34(11)
H02z C026 C024 109.34(11)
Ha C026 C01T 109.34(11)
Ha C026 C024 109.34(11)
Ha C026 H02z 108.0
H02b C027 H02a 108.2
C02A C027 H02a 109.74(11)
C02A C027 H02b 109.74(11)
C02G C027 H02a 109.74(10)
C02G C027 H02b 109.74(11)
C02G C027 C02A 109.66(17)
C024 C028 C020 113.24(16)
H02 C028 C020 108.93(11)
H02 C028 C024 108.93(11)
Hb C028 C020 108.93(11)
Hb C028 C024 108.93(11)
Hb C028 H02 107.7
H02c C029 C01X 109.89(11)
H02d C029 C01X 109.89(12)
H02d C029 H02c 108.3
C02H C029 C01X 108.97(16)
C02H C029 H02c 109.89(11)
C02H C029 H02d 109.89(11)
C027 C02A C01W 111.68(16)
H02e C02A C01W 109.28(11)
H02e C02A C027 109.28(11)
H02f C02A C01W 109.28(11)
H02f C02A C027 109.28(11)
H02f C02A H02e 107.9
H0aa C02B C021 109.99(12)
Hc C02B C021 109.99(11)
Hc C02B H0aa 108.4
C02C C02B C021 108.51(16)
C02C C02B H0aa 109.99(11)
C02C C02B Hc 109.99(11)
C02B C02C C01Z 111.41(17)
H1aa C02C C01Z 109.35(11)
H1aa C02C C02B 109.35(11)
Hd C02C C01Z 109.35(11)
Hd C02C C02B 109.35(11)
Hd C02C H1aa 108.0
He C02D H2aa 108.2
C02E C02D H2aa 109.70(12)
C02E C02D He 109.70(11)
C02J C02D H2aa 109.70(12)
C02J C02D He 109.70(10)
C02J C02D C02E 109.82(17)
C02D C02E C01S 111.94(17)
H3aa C02E C01S 109.23(11)
H3aa C02E C02D 109.23(11)
Hf C02E C01S 109.23(11)
Hf C02E C02D 109.23(11)
Hf C02E H3aa 107.9
H02h C02F H02g 107.8
H02j C02F H02i 107.6
C02L C02F H02g 109.04(16)
C02L C02F H02h 109.04(16)
C02M C02F H02i 108.7(2)
C02M C02F H02j 108.7(2)
C027 C02G C025 112.09(16)
H02k C02G C025 109.19(11)
H02k C02G C027 109.19(11)
H02l C02G C025 109.19(11)
H02l C02G C027 109.19(11)
H02l C02G H02k 107.9
C029 C02H C01R 111.07(17)
H02m C02H C01R 109.42(11)
H02m C02H C029 109.42(11)
H02n C02H C01R 109.42(11)
H02n C02H C029 109.42(11)
H02n C02H H02m 108.0
H02p C02I H02o 107.7
H02r C02I H02q 107.7
C02L C02I H02o 108.79(16)
C02L C02I H02p 108.79(16)
C02M C02I H02q 108.8(2)
C02M C02I H02r 108.8(2)
C02D C02J C01U 112.20(17)
H4aa C02J C01U 109.17(11)
H4aa C02J C02D 109.17(12)
Hg C02J C01U 109.17(11)
Hg C02J C02D 109.17(11)
Hg C02J H4aa 107.9
C02I C02L C02F 111.9(2)
H02t C02L H02s 107.9
C02I C02M C02F 111.1(3)
H02v C02M H02u 108.0

loop_
_geom_bond_atom_site_label_1
_geom_bond_atom_site_label_2
_geom_bond_distance
Cu01 O00A 2.0039(13)
Cu01 O00B 1.9912(13)
Cu01 O00H 2.2826(14)
Cu01 N00X 1.9212(18)
Cu01 N014 1.9355(17)
Cu02 O009 2.0004(13)
Cu02 O00B 1.9796(14)
Cu02 O00D 2.3662(15)
Cu02 N011 1.9389(17)
Cu02 N88 1.9379(17)
Cu03 O007 1.9862(14)
Cu03 O00C 1.9835(13)
Cu03 O00I 2.3654(14)
Cu03 N00Z 1.9341(18)
Cu03 N019 1.9375(17)
Cu04 O008 1.9811(13)
Cu04 O00C 1.9903(13)
Cu04 O999 2.2889(15)
Cu04 N015 1.9281(17)
Cu04 N018 1.9212(17)
Cu05 O007 2.0027(14)
Cu05 O008 1.9974(13)
Cu05 O00E 2.2644(14)
Cu05 N012 1.9339(17)
Cu05 N76 1.9392(18)
Cu06 O009 2.0255(13)
Cu06 O00A 1.9674(14)
Cu06 O00G 2.2664(14)
Cu06 N00Y 1.9546(17)
Cu06 N37 1.9210(17)
O007 N85 1.4030(19)
O008 N97 1.400(2)
O009 N44 1.400(2)
O00A N00R 1.401(2)
O00B N55 1.4067(19)
O00C N45 1.403(2)
O00D H00e 0.8542
O00D H00f 0.8539
O00E H00a 0.8681
O00E H00b 0.8674
O00F N487 1.257(2)
O00G H00g 0.8829
O00G H00h 0.8829
O00H H00i 0.8662
O00H H00j 0.8652
O00I H00c 0.8719
O00I H00d 0.8708
O00J N487 1.251(2)
O00K N765 1.247(2)
O00L N765 1.265(2)
O00M H00k 0.993(5)
O00M H00l 0.807(5)
O00N N567 1.285(2)
O999 H99a 0.8658
O999 H99b 0.8659
O00P N487 1.248(2)
O00Q N333 1.260(2)
N00R C01T 1.370(2)
N00R C020 1.376(2)
O113 N111 1.237(2)
O224 N222 1.285(2)
N97 C01W 1.371(2)
N97 C025 1.372(2)
O112 N111 1.264(2)
N85 C022 1.366(3)
N85 C023 1.365(3)
N00X C01T 1.276(2)
N00X H00X 0.78(2)
N00Y C020 1.280(3)
N00Y H00Y 0.82(3)
N00Z C01R 1.286(3)
N00Z H00Z 0.76(3)
O010 N567 1.259(2)
N011 C01U 1.278(3)
N011 H011 0.70(3)
N012 C01W 1.277(2)
N012 H012 0.80(3)
N45 C01R 1.361(2)
N45 C01V 1.376(2)
N014 C01S 1.282(3)
N014 H014 0.80(3)
N015 C025 1.272(3)
N015 H015 0.78(3)
N55 C01S 1.371(2)
N55 C01U 1.369(2)
N44 C01Y 1.373(2)
N44 C01Z 1.370(2)
N018 C01V 1.276(3)
N018 H018 0.83(3)
N019 C023 1.280(3)
N019 H019 0.79(3)
O01A N333 1.239(2)
N37 C01Y 1.278(3)
N37 H37 0.81(3)
N76 C022 1.282(3)
N76 H76 0.77(3)
N111 O111 1.237(2)
N88 C01Z 1.283(3)
N88 H88 0.80(3)
N333 O01I 1.244(2)
O01H N567 1.221(3)
O01K N765 1.235(2)
O223 N222 1.244(2)
O888 H88a 1.13(10)
O888 H88b 1.044(14)
O222 N222 1.230(3)
C01R C02H 1.499(3)
C01S C02E 1.500(3)
C01T C026 1.499(3)
C01U C02J 1.503(3)
C01V C01X 1.494(3)
C01W C02A 1.502(3)
C01X H01a 0.9900
C01X H01b 0.9900
C01X C029 1.520(3)
C01Y C021 1.500(3)
C01Z C02C 1.497(3)
C020 C028 1.503(3)
C021 H02w 0.9900
C021 H02x 0.9900
C021 C02B 1.524(3)
C022 C02I 1.502(3)
C023 C02F 1.501(3)
C024 H02y 0.9900
C024 H 0.9900
C024 C026 1.526(3)
C024 C028 1.516(3)
C025 C02G 1.500(3)
C026 H02z 0.9900
C026 Ha 0.9900
C027 H02a 0.9900
C027 H02b 0.9900
C027 C02A 1.525(3)
C027 C02G 1.514(3)
C028 H02 0.9900
C028 Hb 0.9900
C029 H02c 0.9900
C029 H02d 0.9900
C029 C02H 1.529(3)
C02A H02e 0.9900
C02A H02f 0.9900
C02B H0aa 0.9900
C02B Hc 0.9900
C02B C02C 1.525(3)
C02C H1aa 0.9900
C02C Hd 0.9900
C02D H2aa 0.9900
C02D He 0.9900
C02D C02E 1.521(3)
C02D C02J 1.528(3)
C02E H3aa 0.9900
C02E Hf 0.9900
C02F H02g 0.9900
C02F H02h 0.9900
C02F H02i 0.9900
C02F H02j 0.9900
C02F C02L 1.485(4)
C02F C02M 1.525(5)
C02G H02k 0.9900
C02G H02l 0.9900
C02H H02m 0.9900
C02H H02n 0.9900
C02I H02o 0.9900
C02I H02p 0.9900
C02I H02q 0.9900
C02I H02r 0.9900
C02I C02L 1.500(4)
C02I C02M 1.475(5)
C02J H4aa 0.9900
C02J Hg 0.9900
C02L H02s 0.9900
C02L H02t 0.9900
C02M H02u 0.9900
C02M H02v 0.9900

loop_
_restr_distance_atom_site_label_1
_restr_distance_atom_site_label_2
_restr_distance_site_symmetry_2
_restr_distance_target
_restr_distance_target_weight_param
_restr_distance_diff
O00M H00k 1 0.9920 0.0200 -0.0006
O00Q H88a 1 2.0600 0.0200 -0.0695
O224 H00k 1 1.7500 0.0200 -0.0051
O010 H88b 1 2.0000 0.0200 0.0484
O888 H88a 1 1.0000 0.0200 -0.1260
O888 H88b 1 0.9500 0.0200 -0.0943
C02L H02s 1 0.9900 0.0200 -0.0000
C02M H02u 1 0.9900 0.0200 0.0000
